data_4508783
loop_
_publ_author_name
'Masu, Hyuma'
'Mizutani, Ikuko'
'Ono, Yohei'
'Kishikawa, Keiki'
'Azumaya, Isao'
'Yamaguchi, Kentaro'
'Kohmoto, Shigeo'

_publ_section_title
;
 Phase-Dependent Emission of Naphthalene&#x2212;Anthracene-Based
 Concave-Shaped Molecules
;
_journal_issue 9
_journal_name_full 'Crystal Growth &amp; Design'
_journal_page_first 2086
_journal_paper_doi 10.1021/cg060232v
_journal_volume 6
_journal_year 2006
_chemical_absolute_configuration rm
_chemical_formula_sum 'C42 H29 N O2'
_chemical_formula_weight 579.66
_chemical_name_systematic
; 
 ? 
;
_space_group_IT_number 4
_symmetry_cell_setting monoclinic
_symmetry_space_group_name_Hall 'P 2yb'
_symmetry_space_group_name_H-M 'P 1 21 1'
_atom_sites_solution_hydrogens geom
_atom_sites_solution_primary direct
_atom_sites_solution_secondary difmap
_audit_creation_method SHELXL-97
_cell_angle_alpha 90.00
_cell_angle_beta 92.113(2)
_cell_angle_gamma 90.00
_cell_formula_units_Z 2
_cell_length_a 10.2222(15)
_cell_length_b 11.1071(16)
_cell_length_c 13.4859(19)
_cell_measurement_reflns_used 2287
_cell_measurement_temperature 150
_cell_measurement_theta_max 24.76
_cell_measurement_theta_min 2.38
_cell_volume 1530.1(4)
_computing_cell_refinement 'Bruker SMART'
_computing_data_collection 'Bruker SMART'
_computing_data_reduction 'Bruker SAINT'
_computing_molecular_graphics 'Bruker SHELXTL'
_computing_publication_material 'Bruker SHELXTL'
_computing_structure_refinement 'SHELXL-97 (Sheldrick, 1997)'
_computing_structure_solution 'SHELXS-97 (Sheldrick, 1990)'
_diffrn_ambient_temperature 150
_diffrn_measured_fraction_theta_full 0.983
_diffrn_measured_fraction_theta_max 0.983
_diffrn_measurement_device_type 'Bruker Smart1000 CCD'
_diffrn_measurement_method 'phi and omega scans'
_diffrn_radiation_monochromator graphite
_diffrn_radiation_source 'fine-focus sealed tube'
_diffrn_radiation_type MoK\a
_diffrn_radiation_wavelength 0.71073
_diffrn_reflns_av_R_equivalents 0.0336
_diffrn_reflns_av_sigmaI/netI 0.0653
_diffrn_reflns_limit_h_max 13
_diffrn_reflns_limit_h_min -9
_diffrn_reflns_limit_k_max 14
_diffrn_reflns_limit_k_min -12
_diffrn_reflns_limit_l_max 17
_diffrn_reflns_limit_l_min -17
_diffrn_reflns_number 9116
_diffrn_reflns_theta_full 27.52
_diffrn_reflns_theta_max 27.52
_diffrn_reflns_theta_min 1.51
_exptl_absorpt_coefficient_mu 0.077
_exptl_absorpt_correction_T_max 0.9849
_exptl_absorpt_correction_T_min 0.9627
_exptl_absorpt_correction_type empirical
_exptl_absorpt_process_details 'SADABS Sheldrick 1996'
_exptl_crystal_colour colorless
_exptl_crystal_density_diffrn 1.258
_exptl_crystal_density_method 'not measured'
_exptl_crystal_description prismatic
_exptl_crystal_F_000 608
_exptl_crystal_size_max 0.50
_exptl_crystal_size_mid 0.30
_exptl_crystal_size_min 0.20
_refine_diff_density_max 0.438
_refine_diff_density_min -0.443
_refine_diff_density_rms 0.208
_refine_ls_abs_structure_details 'Flack H D (1983), Acta Cryst. A39, 876-881'
_refine_ls_abs_structure_Flack -0.8(14)
_refine_ls_extinction_method none
_refine_ls_goodness_of_fit_ref 1.019
_refine_ls_hydrogen_treatment constr
_refine_ls_matrix_type full
_refine_ls_number_parameters 407
_refine_ls_number_reflns 6330
_refine_ls_number_restraints 1
_refine_ls_restrained_S_all 1.019
_refine_ls_R_factor_all 0.0625
_refine_ls_R_factor_gt 0.0435
_refine_ls_shift/su_max 0.001
_refine_ls_shift/su_mean 0.000
_refine_ls_structure_factor_coef Fsqd
_refine_ls_weighting_details 'calc w=1/[\s^2^(Fo^2^)+(0.0722P)^2^+0.0000P] where P=(Fo^2^+2Fc^2^)/3'
_refine_ls_weighting_scheme calc
_refine_ls_wR_factor_gt 0.1070
_refine_ls_wR_factor_ref 0.1269
_reflns_number_gt 4991
_reflns_number_total 6330
_reflns_threshold_expression >2sigma(I)
_cod_data_source_file cg060232vsup1.cif
_cod_data_source_block compound13
_cod_depositor_comments
;
The following automatic conversions were performed:

'_symmetry_cell_setting' value 'Monoclinic' changed to 'monoclinic'
according to /home/saulius/struct/CIF-dictionaries/cif_core.dic
dictionary named 'cif_core.dic' version 2.4.2 from 2011-04-26.

Automatic conversion script
Id: cif_fix_values 1891 2012-01-12 08:04:46Z andrius 
;
_cod_original_sg_symbol_H-M P2(1)
_cod_database_code 4508783

loop_
_symmetry_equiv_pos_as_xyz
'x, y, z'
'-x, y+1/2, -z'

loop_
_atom_site_label
_atom_site_type_symbol
_atom_site_fract_x
_atom_site_fract_y
_atom_site_fract_z
_atom_site_U_iso_or_equiv
_atom_site_adp_type
_atom_site_occupancy
_atom_site_symmetry_multiplicity
_atom_site_calc_flag
_atom_site_refinement_flags
C17 C 0.6189(2) 0.40005(19) 0.76161(15) 0.0171(4) Uani 1 1 d .
O2 O 0.64580(15) 0.36232(14) 0.93964(11) 0.0242(4) Uani 1 1 d .
C24 C 0.6217(2) 0.5777(2) 0.61586(16) 0.0216(5) Uani 1 1 d .
H24 H 0.6302 0.6580 0.5831 0.026 Uiso 1 1 calc R
O1 O 0.55162(16) 0.08564(14) 0.69952(11) 0.0267(4) Uani 1 1 d .
C23 C 0.5159(2) 0.5864(2) 0.69156(16) 0.0201(5) Uani 1 1 d .
C12 C 0.7834(2) 0.3865(2) 0.45479(17) 0.0262(5) Uani 1 1 d .
H12 H 0.7804 0.4467 0.4048 0.031 Uiso 1 1 calc R
C16 C 0.6931(2) 0.2956(2) 0.59953(15) 0.0196(5) Uani 1 1 d .
C5 C 0.3381(2) 0.2718(2) 0.64725(16) 0.0245(5) Uani 1 1 d .
H5 H 0.3379 0.2106 0.6964 0.029 Uiso 1 1 calc R
C11 C 0.6891(2) 0.3848(2) 0.52618(16) 0.0212(5) Uani 1 1 d .
C15 C 0.7936(2) 0.2104(2) 0.60118(17) 0.0236(5) Uani 1 1 d .
H15 H 0.7982 0.1506 0.6515 0.028 Uiso 1 1 calc R
C4 C 0.4556(2) 0.3267(2) 0.62311(15) 0.0201(5) Uani 1 1 d .
C9 C 0.4552(2) 0.4164(2) 0.55064(16) 0.0206(5) Uani 1 1 d .
C30 C 0.7501(2) 0.4616(2) 0.74504(16) 0.0196(5) Uani 1 1 d .
C19 C 0.4151(2) 0.4999(2) 0.83391(16) 0.0220(5) Uani 1 1 d .
H19 H 0.4111 0.4387 0.8830 0.026 Uiso 1 1 calc R
C14 C 0.8866(2) 0.2135(2) 0.52897(18) 0.0291(6) Uani 1 1 d .
H14 H 0.9544 0.1550 0.5296 0.035 Uiso 1 1 calc R
C21 C 0.3274(2) 0.6811(2) 0.75915(18) 0.0277(5) Uani 1 1 d .
H21 H 0.2646 0.7441 0.7577 0.033 Uiso 1 1 calc R
C10 C 0.5833(2) 0.4790(2) 0.53166(16) 0.0213(5) Uani 1 1 d .
H10 H 0.5749 0.5208 0.4661 0.026 Uiso 1 1 calc R
C8 C 0.3388(2) 0.4476(2) 0.50103(18) 0.0280(5) Uani 1 1 d .
H8 H 0.3390 0.5060 0.4496 0.034 Uiso 1 1 calc R
C18 C 0.5126(2) 0.49751(19) 0.76537(16) 0.0187(4) Uani 1 1 d .
N1 N 0.60049(17) 0.20559(16) 0.83416(13) 0.0186(4) Uani 1 1 d .
C26 C 0.8671(2) 0.6034(2) 0.64725(17) 0.0254(5) Uani 1 1 d .
H26 H 0.8678 0.6631 0.5968 0.030 Uiso 1 1 calc R
C22 C 0.4236(2) 0.6785(2) 0.68945(17) 0.0262(5) Uani 1 1 d .
H22 H 0.4266 0.7396 0.6403 0.031 Uiso 1 1 calc R
C3 C 0.5870(2) 0.3009(2) 0.67638(15) 0.0180(4) Uani 1 1 d .
C1 C 0.5780(2) 0.1832(2) 0.73414(16) 0.0195(5) Uani 1 1 d .
C13 C 0.8817(2) 0.3010(2) 0.45605(18) 0.0295(6) Uani 1 1 d .
H13 H 0.9458 0.3024 0.4068 0.035 Uiso 1 1 calc R
C29 C 0.8657(2) 0.4317(2) 0.79631(18) 0.0236(5) Uani 1 1 d .
H29 H 0.8650 0.3742 0.8485 0.028 Uiso 1 1 calc R
C25 C 0.7495(2) 0.54894(19) 0.67071(16) 0.0200(5) Uani 1 1 d .
C7 C 0.2219(2) 0.3936(2) 0.5264(2) 0.0337(6) Uani 1 1 d .
H7 H 0.1420 0.4165 0.4935 0.040 Uiso 1 1 calc R
C27 C 0.9828(2) 0.5716(2) 0.69677(19) 0.0310(6) Uani 1 1 d .
H27 H 1.0626 0.6087 0.6796 0.037 Uiso 1 1 calc R
C6 C 0.2220(2) 0.3064(2) 0.59969(18) 0.0300(6) Uani 1 1 d .
H6 H 0.1420 0.2702 0.6174 0.036 Uiso 1 1 calc R
C33 C 0.6555(2) 0.0006(2) 0.89867(16) 0.0226(5) Uani 1 1 d .
C31 C 0.5776(2) 0.1153(2) 0.91332(16) 0.0209(5) Uani 1 1 d .
H31 H 0.6102 0.1517 0.9774 0.025 Uiso 1 1 calc R
C2 C 0.6238(2) 0.3260(2) 0.85631(15) 0.0195(5) Uani 1 1 d .
C20 C 0.3226(2) 0.5926(2) 0.83060(17) 0.0267(5) Uani 1 1 d .
H20 H 0.2560 0.5946 0.8779 0.032 Uiso 1 1 calc R
C35 C 0.6641(3) -0.2145(2) 0.86966(18) 0.0352(6) Uani 1 1 d .
H35 H 0.6183 -0.2880 0.8586 0.042 Uiso 1 1 calc R
C28 C 0.9827(2) 0.4859(2) 0.77122(19) 0.0306(6) Uani 1 1 d .
H28 H 1.0623 0.4641 0.8051 0.037 Uiso 1 1 calc R
C42 C 0.7954(2) 0.0033(2) 0.90599(16) 0.0254(5) Uani 1 1 d .
C32 C 0.4297(2) 0.0991(2) 0.92037(18) 0.0301(6) Uani 1 1 d .
H32A H 0.3935 0.0661 0.8578 0.045 Uiso 1 1 calc R
H32B H 0.3891 0.1773 0.9331 0.045 Uiso 1 1 calc R
H32C H 0.4118 0.0437 0.9747 0.045 Uiso 1 1 calc R
C34 C 0.5936(2) -0.1071(2) 0.88244(17) 0.0282(5) Uani 1 1 d .
H34 H 0.5006 -0.1095 0.8797 0.034 Uiso 1 1 calc R
C37 C 0.8658(3) -0.1063(2) 0.8916(2) 0.0354(6) Uani 1 1 d .
C36 C 0.7965(3) -0.2138(2) 0.87303(19) 0.0382(6) Uani 1 1 d .
H36 H 0.8431 -0.2866 0.8628 0.046 Uiso 1 1 calc R
C41 C 0.8689(2) 0.1096(2) 0.92804(19) 0.0321(6) Uani 1 1 d .
H41 H 0.8242 0.1833 0.9380 0.039 Uiso 1 1 calc R
C40 C 1.0025(3) 0.1073(3) 0.9351(2) 0.0484(8) Uani 1 1 d .
H40 H 1.0492 0.1795 0.9496 0.058 Uiso 1 1 calc R
C39 C 1.0718(3) -0.0001(3) 0.9213(3) 0.0624(10) Uani 1 1 d .
H39 H 1.1647 -0.0007 0.9270 0.075 Uiso 1 1 calc R
C38 C 1.0046(3) -0.1044(3) 0.8995(3) 0.0536(8) Uani 1 1 d .
H38 H 1.0519 -0.1767 0.8895 0.064 Uiso 1 1 calc R

loop_
_atom_site_aniso_label
_atom_site_aniso_U_11
_atom_site_aniso_U_22
_atom_site_aniso_U_33
_atom_site_aniso_U_23
_atom_site_aniso_U_13
_atom_site_aniso_U_12
C17 0.0183(11) 0.0159(11) 0.0171(10) -0.0017(9) 0.0006(8) -0.0010(9)
O2 0.0296(9) 0.0237(9) 0.0193(8) -0.0026(7) -0.0010(7) -0.0018(7)
C24 0.0243(11) 0.0180(11) 0.0224(11) 0.0030(9) 0.0013(9) -0.0011(9)
O1 0.0353(9) 0.0210(9) 0.0235(8) -0.0024(7) -0.0022(7) -0.0033(7)
C23 0.0191(11) 0.0204(11) 0.0209(11) -0.0016(9) -0.0003(9) -0.0022(9)
C12 0.0299(13) 0.0288(13) 0.0201(11) -0.0019(10) 0.0045(9) -0.0057(11)
C16 0.0174(11) 0.0227(12) 0.0187(10) -0.0035(9) 0.0004(8) -0.0035(9)
C5 0.0236(12) 0.0258(12) 0.0241(12) 0.0016(10) 0.0006(9) -0.0056(10)
C11 0.0220(12) 0.0238(12) 0.0175(10) -0.0040(9) -0.0018(8) -0.0047(9)
C15 0.0246(12) 0.0216(12) 0.0245(12) -0.0060(10) -0.0017(9) -0.0021(9)
C4 0.0194(11) 0.0228(12) 0.0180(10) -0.0036(9) -0.0002(9) -0.0006(9)
C9 0.0213(12) 0.0201(12) 0.0206(11) -0.0032(9) 0.0015(9) -0.0010(9)
C30 0.0203(11) 0.0177(11) 0.0207(11) -0.0020(9) 0.0021(9) -0.0025(9)
C19 0.0196(11) 0.0257(12) 0.0206(11) -0.0021(10) -0.0005(9) -0.0039(9)
C14 0.0226(12) 0.0287(13) 0.0362(14) -0.0098(11) 0.0043(10) -0.0011(10)
C21 0.0252(12) 0.0284(13) 0.0293(12) -0.0037(11) -0.0031(10) 0.0075(10)
C10 0.0247(12) 0.0240(12) 0.0152(10) 0.0020(9) 0.0014(9) -0.0007(9)
C8 0.0271(13) 0.0295(13) 0.0269(12) 0.0034(11) -0.0044(10) -0.0013(10)
C18 0.0182(11) 0.0163(11) 0.0215(11) -0.0031(9) -0.0014(8) -0.0006(9)
N1 0.0218(9) 0.0168(9) 0.0170(9) 0.0019(8) 0.0004(7) -0.0007(7)
C26 0.0253(12) 0.0224(12) 0.0287(12) 0.0019(10) 0.0038(10) -0.0046(10)
C22 0.0252(12) 0.0249(13) 0.0282(12) 0.0031(10) -0.0030(10) 0.0038(10)
C3 0.0174(11) 0.0194(11) 0.0171(10) 0.0005(9) 0.0013(8) -0.0010(8)
C1 0.0158(10) 0.0239(12) 0.0187(10) -0.0003(9) 0.0008(8) -0.0013(9)
C13 0.0252(13) 0.0330(14) 0.0308(12) -0.0104(11) 0.0111(10) -0.0085(11)
C29 0.0232(12) 0.0202(12) 0.0272(12) 0.0012(10) -0.0023(10) -0.0015(9)
C25 0.0232(12) 0.0171(11) 0.0199(11) -0.0022(9) 0.0029(9) -0.0006(9)
C7 0.0230(12) 0.0363(15) 0.0412(15) 0.0008(13) -0.0098(11) -0.0012(11)
C27 0.0209(12) 0.0364(15) 0.0360(13) 0.0028(12) 0.0059(10) -0.0096(10)
C6 0.0208(12) 0.0336(15) 0.0356(13) 0.0004(12) 0.0009(10) -0.0073(10)
C33 0.0265(12) 0.0230(12) 0.0183(11) 0.0005(10) 0.0007(9) -0.0016(10)
C31 0.0274(12) 0.0186(11) 0.0167(10) 0.0045(9) 0.0001(9) -0.0001(9)
C2 0.0189(11) 0.0206(12) 0.0189(10) 0.0013(9) 0.0002(9) -0.0012(9)
C20 0.0199(11) 0.0373(14) 0.0230(11) -0.0081(11) 0.0016(9) 0.0022(10)
C35 0.0485(17) 0.0231(13) 0.0334(13) -0.0021(11) -0.0075(12) -0.0018(12)
C28 0.0227(12) 0.0313(14) 0.0374(14) 0.0021(12) -0.0054(10) -0.0027(11)
C42 0.0287(12) 0.0258(12) 0.0217(11) 0.0023(10) 0.0014(9) 0.0012(10)
C32 0.0279(13) 0.0304(14) 0.0325(13) 0.0076(11) 0.0068(10) 0.0000(10)
C34 0.0302(13) 0.0256(13) 0.0285(12) 0.0012(11) -0.0045(10) -0.0003(11)
C37 0.0356(15) 0.0345(15) 0.0364(14) 0.0040(12) 0.0038(11) 0.0078(12)
C36 0.0506(18) 0.0278(15) 0.0360(14) -0.0026(12) -0.0012(12) 0.0112(12)
C41 0.0273(13) 0.0302(14) 0.0384(14) 0.0034(12) -0.0025(11) -0.0026(11)
C40 0.0313(15) 0.0472(18) 0.066(2) 0.0103(17) -0.0062(14) -0.0105(14)
C39 0.0254(15) 0.070(2) 0.092(3) 0.014(2) 0.0025(16) 0.0026(16)
C38 0.0383(17) 0.051(2) 0.072(2) 0.0063(18) 0.0093(15) 0.0166(15)

loop_
_atom_type_symbol
_atom_type_description
_atom_type_scat_dispersion_real
_atom_type_scat_dispersion_imag
_atom_type_scat_source
C C 0.0033 0.0016 'International Tables Vol C Tables 4.2.6.8 and 6.1.1.4'
H H 0.0000 0.0000 'International Tables Vol C Tables 4.2.6.8 and 6.1.1.4'
N N 0.0061 0.0033 'International Tables Vol C Tables 4.2.6.8 and 6.1.1.4'
O O 0.0106 0.0060 'International Tables Vol C Tables 4.2.6.8 and 6.1.1.4'

loop_
_geom_angle_atom_site_label_1
_geom_angle_atom_site_label_2
_geom_angle_atom_site_label_3
_geom_angle
C2 C17 C30 111.32(17)
C2 C17 C18 110.81(17)
C30 C17 C18 108.36(17)
C2 C17 C3 103.22(17)
C30 C17 C3 110.85(16)
C18 C17 C3 112.27(16)
C25 C24 C23 107.99(18)
C25 C24 C10 112.53(18)
C23 C24 C10 110.79(18)
C25 C24 H24 108.5
C23 C24 H24 108.5
C10 C24 H24 108.5
C22 C23 C18 119.9(2)
C22 C23 C24 122.1(2)
C18 C23 C24 117.98(19)
C13 C12 C11 120.4(2)
C13 C12 H12 119.8
C11 C12 H12 119.8
C15 C16 C11 119.5(2)
C15 C16 C3 123.7(2)
C11 C16 C3 116.69(19)
C6 C5 C4 120.1(2)
C6 C5 H5 119.9
C4 C5 H5 119.9
C12 C11 C16 119.8(2)
C12 C11 C10 122.8(2)
C16 C11 C10 117.30(19)
C14 C15 C16 119.7(2)
C14 C15 H15 120.2
C16 C15 H15 120.2
C5 C4 C9 119.6(2)
C5 C4 C3 123.9(2)
C9 C4 C3 116.31(19)
C8 C9 C4 119.8(2)
C8 C9 C10 122.4(2)
C4 C9 C10 117.78(19)
C29 C30 C25 120.4(2)
C29 C30 C17 123.7(2)
C25 C30 C17 115.80(19)
C18 C19 C20 119.7(2)
C18 C19 H19 120.2
C20 C19 H19 120.2
C13 C14 C15 120.7(2)
C13 C14 H14 119.7
C15 C14 H14 119.7
C20 C21 C22 120.3(2)
C20 C21 H21 119.9
C22 C21 H21 119.9
C11 C10 C9 108.43(18)
C11 C10 C24 110.44(17)
C9 C10 C24 112.46(17)
C11 C10 H10 108.5
C9 C10 H10 108.5
C24 C10 H10 108.5
C9 C8 C7 120.2(2)
C9 C8 H8 119.9
C7 C8 H8 119.9
C19 C18 C23 119.8(2)
C19 C18 C17 124.3(2)
C23 C18 C17 115.90(19)
C1 N1 C2 113.83(18)
C1 N1 C31 123.60(18)
C2 N1 C31 121.62(17)
C27 C26 C25 120.6(2)
C27 C26 H26 119.7
C25 C26 H26 119.7
C21 C22 C23 119.9(2)
C21 C22 H22 120.0
C23 C22 H22 120.0
C4 C3 C1 109.39(18)
C4 C3 C16 108.78(17)
C1 C3 C16 111.75(18)
C4 C3 C17 110.99(17)
C1 C3 C17 103.59(16)
C16 C3 C17 112.27(17)
O1 C1 N1 124.5(2)
O1 C1 C3 126.06(19)
N1 C1 C3 109.44(18)
C12 C13 C14 119.9(2)
C12 C13 H13 120.0
C14 C13 H13 120.0
C30 C29 C28 119.9(2)
C30 C29 H29 120.1
C28 C29 H29 120.1
C26 C25 C30 119.0(2)
C26 C25 C24 122.3(2)
C30 C25 C24 118.7(2)
C6 C7 C8 120.0(2)
C6 C7 H7 120.0
C8 C7 H7 120.0
C26 C27 C28 120.1(2)
C26 C27 H27 119.9
C28 C27 H27 119.9
C5 C6 C7 120.3(2)
C5 C6 H6 119.9
C7 C6 H6 119.9
C34 C33 C42 119.1(2)
C34 C33 C31 120.9(2)
C42 C33 C31 120.0(2)
N1 C31 C33 112.00(17)
N1 C31 C32 107.79(18)
C33 C31 C32 115.7(2)
N1 C31 H31 107.0
C33 C31 H31 107.0
C32 C31 H31 107.0
O2 C2 N1 123.1(2)
O2 C2 C17 126.9(2)
N1 C2 C17 109.92(18)
C21 C20 C19 120.4(2)
C21 C20 H20 119.8
C19 C20 H20 119.8
C36 C35 C34 120.5(2)
C36 C35 H35 119.7
C34 C35 H35 119.7
C27 C28 C29 119.9(2)
C27 C28 H28 120.1
C29 C28 H28 120.1
C41 C42 C37 118.0(2)
C41 C42 C33 123.4(2)
C37 C42 C33 118.6(2)
C31 C32 H32A 109.5
C31 C32 H32B 109.5
H32A C32 H32B 109.5
C31 C32 H32C 109.5
H32A C32 H32C 109.5
H32B C32 H32C 109.5
C33 C34 C35 121.6(2)
C33 C34 H34 119.2
C35 C34 H34 119.2
C36 C37 C38 121.4(3)
C36 C37 C42 119.6(2)
C38 C37 C42 118.9(3)
C35 C36 C37 120.5(2)
C35 C36 H36 119.8
C37 C36 H36 119.8
C40 C41 C42 121.2(3)
C40 C41 H41 119.4
C42 C41 H41 119.4
C41 C40 C39 121.0(3)
C41 C40 H40 119.5
C39 C40 H40 119.5
C38 C39 C40 119.6(3)
C38 C39 H39 120.2
C40 C39 H39 120.2
C39 C38 C37 121.3(3)
C39 C38 H38 119.3
C37 C38 H38 119.3

loop_
_geom_bond_atom_site_label_1
_geom_bond_atom_site_label_2
_geom_bond_distance
C17 C2 1.518(3)
C17 C30 1.529(3)
C17 C18 1.536(3)
C17 C3 1.616(3)
O2 C2 1.207(3)
C24 C25 1.512(3)
C24 C23 1.517(3)
C24 C10 1.617(3)
C24 H24 1.0000
O1 C1 1.206(3)
C23 C22 1.391(3)
C23 C18 1.403(3)
C12 C13 1.382(3)
C12 C11 1.388(3)
C12 H12 0.9500
C16 C15 1.397(3)
C16 C11 1.399(3)
C16 C3 1.528(3)
C5 C6 1.382(3)
C5 C4 1.396(3)
C5 H5 0.9500
C11 C10 1.509(3)
C15 C14 1.386(3)
C15 H15 0.9500
C4 C9 1.396(3)
C4 C3 1.527(3)
C9 C8 1.387(3)
C9 C10 1.513(3)
C30 C29 1.387(3)
C30 C25 1.394(3)
C19 C18 1.384(3)
C19 C20 1.397(3)
C19 H19 0.9500
C14 C13 1.382(4)
C14 H14 0.9500
C21 C20 1.379(3)
C21 C22 1.385(3)
C21 H21 0.9500
C10 H10 1.0000
C8 C7 1.392(4)
C8 H8 0.9500
N1 C1 1.382(3)
N1 C2 1.389(3)
N1 C31 1.489(3)
C26 C27 1.383(3)
C26 C25 1.392(3)
C26 H26 0.9500
C22 H22 0.9500
C3 C1 1.527(3)
C13 H13 0.9500
C29 C28 1.392(3)
C29 H29 0.9500
C7 C6 1.383(4)
C7 H7 0.9500
C27 C28 1.384(3)
C27 H27 0.9500
C6 H6 0.9500
C33 C34 1.367(3)
C33 C42 1.431(3)
C33 C31 1.520(3)
C31 C32 1.529(3)
C31 H31 1.0000
C20 H20 0.9500
C35 C36 1.353(4)
C35 C34 1.408(4)
C35 H35 0.9500
C28 H28 0.9500
C42 C41 1.424(3)
C42 C37 1.431(3)
C32 H32A 0.9800
C32 H32B 0.9800
C32 H32C 0.9800
C34 H34 0.9500
C37 C36 1.407(4)
C37 C38 1.419(4)
C36 H36 0.9500
C41 C40 1.366(4)
C41 H41 0.9500
C40 C39 1.403(5)
C40 H40 0.9500
C39 C38 1.373(5)
C39 H39 0.9500
C38 H38 0.9500
